data_2009550
loop_
_publ_author_name
'Goli\<c, L.'
'Sinur, A.'
'Stanovnik, B.'
'\<Zli\<car, M.'

_publ_section_title
;
 Two substituted
 pyrazolo[1',2':1,2]pyrazolo[4,3-<i>d</i>]tetrazolo[1,5-<i>b</i>]pyridazines
;
_journal_issue 3
_journal_name_full 'Acta Crystallographica Section C'
_journal_page_first 466
_journal_page_last 469
_journal_paper_doi 10.1107/S0108270193007838
_journal_volume 50
_journal_year 1994
_chemical_formula_sum 'C16 H22 Cl N7 O6'
_chemical_formula_weight 443.5
_symmetry_cell_setting orthorhombic
_symmetry_space_group_name_Hall 'P 2ac 2ab'
_symmetry_space_group_name_H-M 'P 21 21 21'
_atom_type_scat_source 'Cromer & Mann (1968) and Cromer & Liberman (1970)'
_cell_angle_alpha 90
_cell_angle_beta 90
_cell_angle_gamma 90
_cell_formula_units_Z 4
_cell_length_a 9.3226(6)
_cell_length_b 14.3010(10)
_cell_length_c 15.0420(10)
_cell_measurement_reflns_used 75
_cell_measurement_temperature 293.0(10)
_cell_measurement_theta_max 15
_cell_measurement_theta_min 8
_cell_volume 2005.4(2)
_diffrn_measurement_device 'Enraf-Nonius CAD4'
_diffrn_measurement_method \w/2\q
_diffrn_radiation_type MoK\a
_diffrn_radiation_wavelength 0.71069
_diffrn_reflns_av_R_equivalents 0.015
_diffrn_reflns_limit_h_max 12
_diffrn_reflns_limit_h_min 0
_diffrn_reflns_limit_k_max 18
_diffrn_reflns_limit_k_min -18
_diffrn_reflns_limit_l_max 19
_diffrn_reflns_limit_l_min -19
_diffrn_reflns_number 10338
_diffrn_reflns_theta_max 27.9
_diffrn_standards_decay_% -1.39
_diffrn_standards_interval_time 333
_diffrn_standards_number 3
_exptl_absorpt_coefficient_mu 0.2356
_exptl_absorpt_correction_type none
_exptl_crystal_colour Orange
_exptl_crystal_density_diffrn 1.470
_exptl_crystal_density_meas 1.46(2)
_exptl_crystal_description Prism
_exptl_crystal_size_max 0.52
_exptl_crystal_size_mid 0.40
_exptl_crystal_size_min 0.33
_refine_diff_density_max 0.26
_refine_diff_density_min -0.11
_refine_ls_goodness_of_fit_obs 0.584
_refine_ls_hydrogen_treatment noref
_refine_ls_number_parameters 271
_refine_ls_number_reflns 2287
_refine_ls_R_factor_obs 0.032
_refine_ls_shift/esd_max 0.185
_refine_ls_structure_factor_coef F
_refine_ls_weighting_scheme empirical
_refine_ls_wR_factor_obs 0.040
_reflns_number_observed 2100
_reflns_number_total 2731
_reflns_observed_criterion I>2.5\s
_cod_data_source_file mu1060.cif
_cod_data_source_block mu1060_structure_1_of_2
_cod_original_cell_volume 2005.4(4)
_cod_original_formula_sum 'C16 H22 Cl1 N7 O6'
_cod_database_code 2009550

loop_
_atom_site_label
_atom_site_fract_x
_atom_site_fract_y
_atom_site_fract_z
_atom_site_U_iso_or_equiv
Cl .13756(7) .03714(4) .53711(4) .0517(3)
O(1) .3870(2) .13370(10) .3794(2) .0560(10)
O(2) .3127(2) -.00360(10) .3228(2) .0590(10)
O(3) -.0477(2) .3202(2) .17820(10) .0590(10)
O(4) .3094(2) .3102(2) .08900(10) .0570(10)
O(5) -.0577(2) .33700(10) .00130(10) .0490(10)
O(6) .1651(3) .2478(2) -.10040(10) .0760(10)
N(1) .2553(2) .42450(10) .59560(10) .0460(10)
N(2) .2811(3) .4085(2) .68260(10) .0540(10)
N(3) .2617(3) .3220(2) .70520(10) .0530(10)
N(4) .2215(2) .27830(10) .62920(10) .0420(10)
N(5) .1984(2) .18550(10) .62550(10) .0450(10)
N(6) .0945(2) .19250(10) .38800(10) .0360(10)
N(7) .0950(2) .28010(10) .33470(10) .0350(10)
C(1) .1623(2) .15560(10) .54700(10) .0390(10)
C(2) .1458(2) .21480(10) .47060(10) .0360(10)
C(3) .1405(2) .11340(10) .33270(10) .0390(10)
C(4) .1253(2) .1530(2) .23830(10) .0450(10)
C(5) .1647(2) .2562(2) .24960(10) .0390(10)
C(6) .1582(2) .35780(10) .39100(10) .0350(10)
C(7) .1738(2) .30860(10) .47870(10) .0350(10)
C(8) .2169(2) .3422(2) .56250(10) .0370(10)
C(9) .2954(2) .08390(10) .34900(10) .0410(10)
C(10) .4540(4) -.0429(2) .3318(4) .086(2)
C(11) .0505(3) .4384(2) .3943(2) .0510(10)
C(12) .3046(3) .3944(2) .3613(2) .0500(10)
C(13) .1046(2) .3213(2) .17750(10) .0400(10)
C(14) .1587(2) .29460(10) .08490(10) .0400(10)
C(15) .0921(3) .35600(10) .01220(10) .0420(10)
C(16) .1623(4) .3415(2) -.0773(2) .0590(10)
H(3) -.0683 .3202 .2294 ?
H(4) .3172 .2557 .0764 ?
H(5) -.0947 .3343 .0506 ?
H(6) .1935 .2477 -.1621 ?
H(13) .1421 .3891 .1926 ?
H(15) .1060 .4194 .0352 ?
H(30) .0817 .0614 .3399 ?
H(41) .0338 .1464 .2151 ?
H(42) .1833 .1221 .1946 ?
H(50) .2711 .2654 .2476 ?
H(101) .4573 -.0929 .3109 ?
H(102) .5004 -.0182 .3219 ?
H(103) .4663 -.0542 .3929 ?
H(111) .0838 .4878 .4308 ?
H(112) .0398 .4620 .3321 ?
H(113) -.0396 .4157 .4064 ?
H(121) .3379 .4436 .4048 ?
H(122) .3115 .4187 .3073 ?
H(123) .3687 .3454 .3567 ?
H(141) .1438 .2292 .0723 ?
H(161) .0880 .3810 -.1279 ?
H(162) .2735 .3554 -.0821 ?

loop_
_geom_angle_atom_site_label_1
_geom_angle_atom_site_label_2
_geom_angle_atom_site_label_3
_geom_angle
_geom_angle_publ_flag
N(5) C(1) Cl 116.0(2) yes
O(2) C(9) O(1) 126.0(2) yes
C(10) O(2) C(9) 116.9(2) yes
C(5) C(13) O(3) 110.7(2) yes
C(13) C(14) O(4) 104.3(2) yes
C(14) C(15) O(5) 111.6(2) yes
C(15) C(16) O(6) 111.4(2) yes
C(2) C(1) Cl 119.9(2) yes
C(3) C(9) O(1) 124.8(2) yes
C(3) C(9) O(2) 109.2(2) yes
C(14) C(13) O(3) 109.5(2) yes
C(15) C(14) O(4) 109.9(2) yes
C(16) C(15) O(5) 107.1(2) yes
C(8) N(1) N(2) 105.2(2) yes
N(3) N(2) N(1) 113.0(2) yes
C(7) C(8) N(1) 135.8(2) yes
N(5) N(4) N(3) 122.3(2) yes
C(8) N(4) N(5) 128.9(2) yes
C(7) C(8) N(4) 116.1(2) yes
C(2) N(6) N(7) 107.00(10) yes
C(5) N(7) N(6) 105.90(10) yes
C(3) N(6) C(2) 126.2(2) yes
C(7) C(2) N(6) 112.0(2) yes
C(9) C(3) N(6) 113.5(2) yes
C(4) C(5) N(7) 102.4(2) yes
C(7) C(6) N(7) 100.70(10) yes
C(12) C(6) N(7) 115.8(2) yes
C(6) C(7) C(2) 111.1(2) yes
C(9) C(3) C(4) 109.7(2) yes
C(13) C(5) C(4) 114.7(2) yes
C(11) C(6) C(7) 112.8(2) yes
C(8) C(7) C(6) 130.8(2) yes
C(15) C(14) C(13) 111.9(2) yes
N(4) C(8) N(1) 108.1(2) yes
N(4) N(3) N(2) 104.9(2) yes
C(8) N(4) N(3) 108.8(2) yes
C(1) N(5) N(4) 113.8(2) yes
C(2) C(1) N(5) 124.1(2) yes
C(3) N(6) N(7) 110.1(2) yes
C(6) N(7) N(6) 108.50(10) yes
C(1) C(2) N(6) 128.9(2) yes
C(4) C(3) N(6) 102.3(2) yes
C(6) N(7) C(5) 118.9(5) yes
C(13) C(5) N(7) 108.2(2) yes
C(11) C(6) N(7) 108.4(2) yes
C(7) C(2) C(1) 118.9(2) yes
C(8) C(7) C(2) 118.0(2) yes
C(5) C(4) C(3) 103.3(2) yes
C(14) C(13) C(5) 111.8(2) yes
C(12) C(6) C(7) 109.3(2) yes
C(12) C(6) C(11) 109.7(2) yes
C(16) C(15) C(14) 112.4(2) yes

loop_
_geom_bond_atom_site_label_1
_geom_bond_atom_site_label_2
_geom_bond_distance
_geom_bond_publ_flag
Cl C(1) 1.716(2) yes
O(1) C(9) 1.202(3) yes
O(2) C(9) 1.322(3) yes
O(2) C(10) 1.438(4) yes
O(3) C(13) 1.420(3) yes
O(4) C(14) 1.424(3) yes
O(5) C(15) 1.432(3) yes
O(6) C(16) 1.385(4) yes
N(1) N(2) 1.349(3) yes
N(1) C(8) 1.327(3) yes
N(2) N(3) 1.295(4) yes
N(3) N(4) 1.355(3) yes
N(4) N(5) 1.346(3) yes
N(4) C(8) 1.359(3) yes
N(5) C(1) 1.301(3) yes
N(6) N(7) 1.486(2) yes
N(6) C(2) 1.369(3) yes
N(6) C(3) 1.468(3) yes
N(7) C(5) 1.476(3) yes
N(7) C(6) 1.516(3) yes
C(1) C(2) 1.436(3) yes
C(2) C(7) 1.372(3) yes
C(3) C(4) 1.536(3) yes
C(3) C(9) 1.524(3) yes
C(4) C(5) 1.530(3) yes
C(5) C(13) 1.535(3) yes
C(6) C(7) 1.502(3) yes
C(6) C(11) 1.530(3) yes
C(6) C(12) 1.529(3) yes
C(7) C(8) 1.407(3) yes
C(13) C(14) 1.530(3) yes
C(14) C(15) 1.533(3) yes
C(15) C(16) 1.512(3) yes
